data_1560083
loop_
_publ_author_name
'Li, Chifeng'
'Jimbo, Atsuhiro'
'Yamaguchi, Kazuya'
'Suzuki, Kosuke'

_publ_section_title
;
 A protecting group strategy to access stable lacunary polyoxomolybdates
 for introducing multinuclear metal clusters
;
_journal_issue 4
_journal_name_full 'Chemical Science'
_journal_page_first 1240
_journal_page_last 1244
_journal_paper_doi 10.1039/D0SC06133F
_journal_volume 12
_journal_year 2021
_chemical_formula_sum 'C108 H98 Mn4 Mo9 N3 O43 P5'
_chemical_formula_weight 3363.96
_space_group_crystal_system triclinic
_space_group_IT_number 2
_space_group_name_Hall '-P 1'
_space_group_name_H-M_alt 'P -1'
_atom_sites_solution_hydrogens geom
_audit_creation_method SHELXL-2014/6
_audit_update_record
;
2020-11-01 deposited with the CCDC.	2020-12-09 downloaded from the CCDC.
;
_cell_angle_alpha 94.772(2)
_cell_angle_beta 109.004(2)
_cell_angle_gamma 106.661(2)
_cell_formula_units_Z 2
_cell_length_a 16.1432(3)
_cell_length_b 18.3888(4)
_cell_length_c 24.5710(6)
_cell_measurement_reflns_used 25963
_cell_measurement_temperature 123(2)
_cell_measurement_theta_max 30.8900
_cell_measurement_theta_min 2.4320
_cell_volume 6480.2(3)
_computing_cell_refinement 'CrysAlisPro 1.171.39.46 (Rigaku OD, 2018)'
_computing_data_collection 'CrysAlisPro 1.171.39.46 (Rigaku OD, 2018)'
_computing_data_reduction 'CrysAlisPro 1.171.39.46 (Rigaku OD, 2018)'
_computing_structure_refinement 'SHELXL-2018/3 (Sheldrick, 2018)'
_computing_structure_solution 'SHELXS-2013/1 (Sheldrick, 2013)'
_diffrn_ambient_temperature 123(2)
_diffrn_detector 'CCD plate'
_diffrn_measured_fraction_theta_full 0.999
_diffrn_measured_fraction_theta_max 0.980
_diffrn_measurement_device 'abstract diffractometer'
_diffrn_measurement_device_type 'dtrek-CrysAlisPro-abstract goniometer imported rigaku-d*trek images'
_diffrn_measurement_method '\w scans'
_diffrn_radiation_type MoK\a
_diffrn_radiation_wavelength 0.71073
_diffrn_reflns_av_R_equivalents 0.0644
_diffrn_reflns_av_unetI/netI 0.1004
_diffrn_reflns_Laue_measured_fraction_full 0.999
_diffrn_reflns_Laue_measured_fraction_max 0.980
_diffrn_reflns_limit_h_max 21
_diffrn_reflns_limit_h_min -22
_diffrn_reflns_limit_k_max 25
_diffrn_reflns_limit_k_min -25
_diffrn_reflns_limit_l_max 34
_diffrn_reflns_limit_l_min -33
_diffrn_reflns_number 90053
_diffrn_reflns_point_group_measured_fraction_full 0.999
_diffrn_reflns_point_group_measured_fraction_max 0.980
_diffrn_reflns_theta_full 25.242
_diffrn_reflns_theta_max 29.575
_diffrn_reflns_theta_min 1.601
_diffrn_source 'fine-focus sealed X-ray tube'
_diffrn_source_type 'Enhance (Mo) X-ray Source'
_exptl_absorpt_coefficient_mu 1.355
_exptl_absorpt_correction_T_max 1.00000
_exptl_absorpt_correction_T_min 0.75621
_exptl_absorpt_correction_type multi-scan
_exptl_absorpt_process_details
;
CrysAlisPro 1.171.39.46 (Rigaku Oxford Diffraction, 2018)
Empirical absorption correction using spherical harmonics,
 implemented in SCALE3 ABSPACK scaling algorithm.
;
_exptl_crystal_colour Crimson
_exptl_crystal_density_diffrn 1.724
_exptl_crystal_density_method 'Not measured'
_exptl_crystal_description Block
_exptl_crystal_F_000 3328
_exptl_crystal_size_max 0.050
_exptl_crystal_size_mid 0.030
_exptl_crystal_size_min 0.010
_refine_diff_density_max 4.683
_refine_diff_density_min -1.904
_refine_diff_density_rms 0.339
_refine_ls_extinction_method none
_refine_ls_goodness_of_fit_ref 1.081
_refine_ls_hydrogen_treatment constr
_refine_ls_matrix_type full
_refine_ls_number_parameters 1555
_refine_ls_number_reflns 35641
_refine_ls_number_restraints 138
_refine_ls_restrained_S_all 1.080
_refine_ls_R_factor_all 0.1362
_refine_ls_R_factor_gt 0.0911
_refine_ls_shift/su_max 0.001
_refine_ls_shift/su_mean 0.000
_refine_ls_structure_factor_coef Fsqd
_refine_ls_weighting_details 'w=1/[\s^2^(Fo^2^)+(0.0940P)^2^+27.3530P] where P=(Fo^2^+2Fc^2^)/3'
_refine_ls_weighting_scheme calc
_refine_ls_wR_factor_gt 0.2306
_refine_ls_wR_factor_ref 0.2609
_reflns_Friedel_coverage 0.000
_reflns_number_gt 23761
_reflns_number_total 35641
_reflns_threshold_expression 'I > 2\s(I)'
_cod_data_source_file d0sc06133f2.cif
_cod_data_source_block I
_cod_depositor_comments 'Adding full bibliography for 1560083--1560084.cif.'
_cod_database_code 1560083
_shelx_space_group_comment
;
The symmetry employed for this shelxl refinement is uniquely defined
by the following loop, which should always be used as a source of
symmetry information in preference to the above space-group names.
They are only intended as comments.
;
_oxdiff_exptl_absorpt_empirical_full_min 0.729
_oxdiff_exptl_absorpt_empirical_full_max 1.512
_oxdiff_exptl_absorpt_empirical_details
;
Empirical correction (ABSPACK) includes:
- Absorption correction using spherical harmonics
- Frame scaling
- Detector area scaling
;
_shelxl_version_number 2014/6

loop_
_space_group_symop_operation_xyz
'x, y, z'
'-x, -y, -z'

loop_
_atom_site_label
_atom_site_type_symbol
_atom_site_fract_x
_atom_site_fract_y
_atom_site_fract_z
_atom_site_U_iso_or_equiv
_atom_site_adp_type
_atom_site_occupancy
_atom_site_site_symmetry_order
_atom_site_calc_flag
_atom_site_refinement_flags_posn
_atom_site_refinement_flags_adp
_atom_site_refinement_flags_occupancy
_atom_site_disorder_assembly
_atom_site_disorder_group
P0 P 0.33428(13) 0.30361(10) 0.72181(9) 0.0116(4) Uani 1 1 d . . . . .
P1 P 0.71869(16) 0.90321(12) 0.73377(10) 0.0192(4) Uani 1 1 d . . . . .
P2 P 0.93619(17) 0.27609(14) 0.88760(10) 0.0250(5) Uani 1 1 d . . . . .
P3 P 0.73237(14) 0.30757(11) 0.56178(9) 0.0138(4) Uani 1 1 d . . . . .
P4 P 0.08441(16) 0.31983(11) 0.32270(10) 0.0183(4) Uani 1 1 d . . . . .
Mn1 Mn 0.24793(9) 0.23397(7) 0.82108(5) 0.0168(2) Uani 1 1 d . . . . .
Mn2 Mn 0.43091(9) 0.20421(7) 0.81668(6) 0.0184(3) Uani 1 1 d . . . . .
Mn3 Mn 0.43996(9) 0.37349(7) 0.86589(6) 0.0176(3) Uani 1 1 d . . . . .
Mn4 Mn 0.40321(9) 0.24615(7) 0.91914(6) 0.0211(3) Uani 1 1 d . . . . .
Mo1 Mo 0.12632(5) 0.13960(4) 0.67111(3) 0.01707(15) Uani 1 1 d . . . . .
Mo2 Mo 0.32778(5) 0.11756(4) 0.66513(4) 0.02261(17) Uani 1 1 d . . . . .
Mo3 Mo 0.54718(5) 0.28160(4) 0.72388(3) 0.01684(15) Uani 1 1 d . . . . .
Mo4 Mo 0.54914(5) 0.46098(4) 0.77546(3) 0.01620(15) Uani 1 1 d . . . . .
Mo5 Mo 0.33327(5) 0.48812(4) 0.77603(3) 0.01649(15) Uani 1 1 d . . . . .
Mo6 Mo 0.13167(5) 0.33373(4) 0.72509(3) 0.01446(14) Uani 1 1 d . . . . .
Mo7 Mo 0.21272(5) 0.21562(4) 0.57107(3) 0.02080(16) Uani 1 1 d . . . . .
Mo8 Mo 0.44674(5) 0.38397(4) 0.62829(3) 0.01840(15) Uani 1 1 d . . . . .
Mo9 Mo 0.22706(5) 0.41470(4) 0.62909(3) 0.01681(15) Uani 1 1 d . . . . .
O1 O 0.1819(4) 0.1874(3) 0.8782(3) 0.0237(13) Uani 1 1 d . . . . .
O2 O 0.3125(5) 0.2026(4) 0.9548(3) 0.0300(15) Uani 1 1 d . . . . .
O3 O 0.4951(5) 0.1366(4) 0.8715(3) 0.0317(15) Uani 1 1 d . . . . .
O4 O 0.4677(5) 0.1760(4) 0.9508(3) 0.0286(14) Uani 1 1 d . . . . .
O5 O 0.5154(4) 0.4275(4) 0.9542(3) 0.0262(13) Uani 1 1 d . . . . .
O6 O 0.4805(4) 0.3203(4) 0.9919(3) 0.0274(14) Uani 1 1 d . . . . .
O7 O 0.3328(4) 0.1774(3) 0.8481(3) 0.0222(12) Uani 1 1 d . . . . .
O8 O 0.4859(4) 0.2879(3) 0.8833(3) 0.0201(12) Uani 1 1 d . . . . .
O9 O 0.3409(4) 0.3124(3) 0.8877(3) 0.0215(12) Uani 1 1 d . . . . .
O10 O 0.1824(4) 0.3016(3) 0.7925(2) 0.0177(11) Uani 1 1 d . . . . .
O11 O 0.1725(4) 0.1590(3) 0.7511(3) 0.0191(12) Uani 1 1 d . . . . .
O12 O 0.3625(4) 0.1282(3) 0.7463(3) 0.0222(13) Uani 1 1 d . . . . .
O13 O 0.5231(4) 0.2448(3) 0.7852(3) 0.0218(12) Uani 1 1 d . . . . .
O14 O 0.5349(4) 0.4232(3) 0.8388(3) 0.0195(12) Uani 1 1 d . . . . .
O15 O 0.3774(4) 0.4447(3) 0.8376(2) 0.0195(12) Uani 1 1 d . . . . .
O16 O 0.3553(4) 0.2853(3) 0.7830(2) 0.0172(11) Uani 1 1 d . . . . .
O17 O 0.0205(4) 0.0737(3) 0.6544(3) 0.0241(13) Uani 1 1 d . . . . .
O18 O 0.1964(4) 0.0796(3) 0.6616(3) 0.0223(13) Uani 1 1 d . . . . .
O19 O 0.3400(5) 0.0327(4) 0.6458(3) 0.0367(17) Uani 1 1 d . . . . .
O20 O 0.4373(4) 0.1894(3) 0.6730(3) 0.0213(12) Uani 1 1 d . . . . .
O21 O 0.6357(4) 0.2517(3) 0.7219(3) 0.0213(12) Uani 1 1 d . . . . .
O22 O 0.6066(4) 0.3837(3) 0.7629(2) 0.0176(11) Uani 1 1 d . . . . .
O23 O 0.6437(4) 0.5412(3) 0.8056(3) 0.0235(13) Uani 1 1 d . . . . .
O24 O 0.4500(4) 0.4973(3) 0.7632(3) 0.0182(12) Uani 1 1 d . . . . .
O25 O 0.3576(4) 0.5821(3) 0.8065(3) 0.0234(13) Uani 1 1 d . . . . .
O26 O 0.2089(4) 0.4432(3) 0.7652(2) 0.0175(11) Uani 1 1 d . . . . .
O27 O 0.0309(4) 0.3377(3) 0.7283(3) 0.0218(12) Uani 1 1 d . . . . .
O28 O 0.1002(4) 0.2388(3) 0.6793(2) 0.0194(12) Uani 1 1 d . . . . .
O29 O 0.2759(4) 0.2289(3) 0.6765(2) 0.0167(11) Uani 1 1 d . . . . .
O30 O 0.4264(4) 0.3412(3) 0.7143(2) 0.0154(11) Uani 1 1 d . . . . .
O31 O 0.2801(4) 0.3601(3) 0.7156(2) 0.0131(10) Uani 1 1 d . . . . .
O32 O 0.1143(4) 0.1590(3) 0.5921(2) 0.0184(12) Uani 1 1 d . . . . .
O33 O 0.2692(4) 0.1371(3) 0.5880(3) 0.0219(13) Uani 1 1 d . . . . .
O34 O 0.5192(4) 0.3199(3) 0.6504(2) 0.0171(11) Uani 1 1 d . . . . .
O35 O 0.5306(4) 0.4612(4) 0.6907(3) 0.0223(13) Uani 1 1 d . . . . .
O36 O 0.2900(4) 0.4976(3) 0.6920(2) 0.0184(12) Uani 1 1 d . . . . .
O37 O 0.1282(4) 0.3815(3) 0.6542(3) 0.0190(12) Uani 1 1 d . . . . .
O38 O 0.1651(4) 0.1938(4) 0.4969(3) 0.0237(13) Uani 1 1 d . . . . .
O39 O 0.3435(4) 0.2825(3) 0.5860(3) 0.0237(13) Uani 1 1 d . . . . .
O40 O 0.4761(4) 0.4145(3) 0.5719(3) 0.0225(13) Uani 1 1 d . . . . .
O41 O 0.3473(4) 0.4199(3) 0.6245(3) 0.0189(12) Uani 1 1 d . . . . .
O42 O 0.1842(4) 0.4565(3) 0.5728(3) 0.0205(12) Uani 1 1 d . . . . .
O43 O 0.1944(4) 0.3085(3) 0.5878(3) 0.0202(12) Uani 1 1 d . . . . .
N2 N 0.2262(18) 0.7274(16) 0.7604(12) 0.178(10) Uani 1 1 d . U . . .
N1 N 0.2622(9) 0.2520(8) 1.1165(5) 0.072(4) Uani 1 1 d . U . . .
C1 C 0.2248(6) 0.1815(5) 0.9301(4) 0.0262(19) Uani 1 1 d . . . . .
C2 C 0.1708(7) 0.1486(6) 0.9667(5) 0.039(3) Uani 1 1 d . . . . .
H2A H 0.1957 0.1121 0.9861 0.059 Uiso 1 1 calc R U . . .
H2B H 0.1068 0.1229 0.9420 0.059 Uiso 1 1 calc R U . . .
H2C H 0.1751 0.1896 0.9955 0.059 Uiso 1 1 calc R U . . .
C3 C 0.4994(8) 0.1352(6) 0.9224(4) 0.035(2) Uani 1 1 d . . . . .
C4 C 0.5451(10) 0.0830(8) 0.9561(6) 0.057(4) Uani 1 1 d . . . . .
H4A H 0.5195 0.0316 0.9329 0.085 Uiso 1 1 calc R U . . .
H4B H 0.5339 0.0819 0.9922 0.085 Uiso 1 1 calc R U . . .
H4C H 0.6107 0.1025 0.9647 0.085 Uiso 1 1 calc R U . . .
C5 C 0.5232(8) 0.3929(6) 0.9952(4) 0.035(2) Uani 1 1 d . . . . .
C6 C 0.5936(10) 0.4335(7) 1.0547(5) 0.058(4) Uani 1 1 d . . . . .
H6C H 0.5819 0.4038 1.0834 0.087 Uiso 1 1 calc R U . . .
H6B H 0.5894 0.4838 1.0639 0.087 Uiso 1 1 calc R U . . .
H6A H 0.6547 0.4389 1.0550 0.087 Uiso 1 1 calc R U . . .
C21 C 0.2428(11) 0.6992(11) 0.7231(9) 0.086(5) Uani 1 1 d . U . . .
C22 C 0.2665(9) 0.6619(8) 0.6773(7) 0.067(4) Uani 1 1 d . U . . .
H22A H 0.2105 0.6285 0.6467 0.101 Uiso 1 1 calc R U . . .
H22B H 0.3047 0.6319 0.6942 0.101 Uiso 1 1 calc R U . . .
H22C H 0.2996 0.7009 0.6612 0.101 Uiso 1 1 calc R U . . .
C11 C 0.3224(10) 0.2899(9) 1.1104(6) 0.061(4) Uani 1 1 d . U . . .
C12 C 0.4059(10) 0.3429(10) 1.1025(7) 0.078(5) Uani 1 1 d . U . . .
H12A H 0.4066 0.3254 1.0648 0.118 Uiso 1 1 calc R U . . .
H12B H 0.4613 0.3427 1.1327 0.118 Uiso 1 1 calc R U . . .
H12C H 0.4031 0.3945 1.1050 0.118 Uiso 1 1 calc R U . . .
C111 C 0.8356(6) 0.9201(5) 0.7828(4) 0.0229(18) Uani 1 1 d . . . . .
C112 C 0.8592(7) 0.8635(6) 0.8145(5) 0.035(2) Uani 1 1 d . . . . .
H112 H 0.8145 0.8161 0.8102 0.042 Uiso 1 1 calc R U . . .
C113 C 0.9510(8) 0.8803(7) 0.8524(5) 0.043(3) Uani 1 1 d . . . . .
H113 H 0.9672 0.8460 0.8762 0.051 Uiso 1 1 calc R U . . .
C114 C 1.0173(7) 0.9479(7) 0.8543(6) 0.044(3) Uani 1 1 d . . . . .
H114 H 1.0793 0.9565 0.8765 0.053 Uiso 1 1 calc R U . . .
C115 C 0.9940(7) 1.0030(6) 0.8242(5) 0.037(2) Uani 1 1 d . . . . .
H115 H 1.0398 1.0493 0.8277 0.045 Uiso 1 1 calc R U . . .
C116 C 0.9029(7) 0.9903(5) 0.7888(4) 0.030(2) Uani 1 1 d . . . . .
H116 H 0.8869 1.0283 0.7692 0.036 Uiso 1 1 calc R U . . .
C121 C 0.6437(6) 0.8120(5) 0.7380(4) 0.0184(16) Uani 1 1 d . . . . .
C122 C 0.6566(6) 0.7447(5) 0.7179(4) 0.0220(18) Uani 1 1 d . . . . .
H122 H 0.7007 0.7468 0.7008 0.026 Uiso 1 1 calc R U . . .
C123 C 0.6021(6) 0.6739(5) 0.7239(4) 0.0260(19) Uani 1 1 d . . . . .
H123 H 0.6113 0.6285 0.7119 0.031 Uiso 1 1 calc R U . . .
C124 C 0.5369(8) 0.6709(6) 0.7467(5) 0.038(2) Uani 1 1 d . . . . .
H124 H 0.5005 0.6232 0.7499 0.045 Uiso 1 1 calc R U . . .
C125 C 0.5226(8) 0.7382(6) 0.7659(5) 0.040(3) Uani 1 1 d . . . . .
H125 H 0.4762 0.7350 0.7811 0.048 Uiso 1 1 calc R U . . .
C126 C 0.5768(7) 0.8091(6) 0.7624(5) 0.032(2) Uani 1 1 d . . . . .
H126 H 0.5688 0.8543 0.7761 0.038 Uiso 1 1 calc R U . . .
C131 C 0.6802(6) 0.9795(4) 0.7551(4) 0.0199(17) Uani 1 1 d . . . . .
C132 C 0.7023(7) 1.0041(6) 0.8155(4) 0.033(2) Uani 1 1 d . . . . .
H132 H 0.7382 0.9828 0.8430 0.039 Uiso 1 1 calc R U . . .
C133 C 0.6699(8) 1.0603(6) 0.8334(5) 0.039(2) Uani 1 1 d . . . . .
H133 H 0.6846 1.0770 0.8732 0.047 Uiso 1 1 calc R U . . .
C134 C 0.6161(7) 1.0915(6) 0.7927(5) 0.035(2) Uani 1 1 d . . . . .
H134 H 0.5931 1.1281 0.8049 0.042 Uiso 1 1 calc R U . . .
C135 C 0.5968(8) 1.0686(6) 0.7345(5) 0.035(2) Uani 1 1 d . . . . .
H135 H 0.5618 1.0909 0.7073 0.042 Uiso 1 1 calc R U . . .
C136 C 0.6291(7) 1.0113(5) 0.7147(4) 0.029(2) Uani 1 1 d . . . . .
H136 H 0.6156 0.9959 0.6749 0.035 Uiso 1 1 calc R U . . .
C141 C 0.7130(6) 0.9009(5) 0.6595(4) 0.0214(18) Uani 1 1 d . . . . .
C142 C 0.6246(7) 0.8724(5) 0.6147(4) 0.0259(19) Uani 1 1 d . . . . .
H142 H 0.5716 0.8540 0.6237 0.031 Uiso 1 1 calc R U . . .
C143 C 0.6176(8) 0.8723(6) 0.5573(5) 0.037(2) Uani 1 1 d . . . . .
H143 H 0.5594 0.8542 0.5273 0.044 Uiso 1 1 calc R U . . .
C144 C 0.6980(8) 0.8992(6) 0.5434(4) 0.037(3) Uani 1 1 d . . . . .
H144 H 0.6927 0.8991 0.5045 0.044 Uiso 1 1 calc R U . . .
C145 C 0.7841(8) 0.9256(6) 0.5876(5) 0.036(2) Uani 1 1 d . . . . .
H145 H 0.8374 0.9428 0.5788 0.043 Uiso 1 1 calc R U . . .
C146 C 0.7913(7) 0.9266(5) 0.6457(4) 0.028(2) Uani 1 1 d . . . . .
H146 H 0.8496 0.9447 0.6756 0.034 Uiso 1 1 calc R U . . .
C211 C 1.0594(7) 0.3265(5) 0.9214(4) 0.028(2) Uani 1 1 d . . . . .
C212 C 1.1092(7) 0.3597(6) 0.8883(5) 0.034(2) Uani 1 1 d . . . . .
H212 H 1.0794 0.3558 0.8482 0.040 Uiso 1 1 calc R U . . .
C213 C 1.2036(8) 0.3987(6) 0.9150(5) 0.039(2) Uani 1 1 d . . . . .
H213 H 1.2380 0.4198 0.8928 0.046 Uiso 1 1 calc R U . . .
C214 C 1.2464(7) 0.4060(7) 0.9743(5) 0.040(3) Uani 1 1 d . . . . .
H214 H 1.3097 0.4332 0.9923 0.048 Uiso 1 1 calc R U . . .
C215 C 1.1962(8) 0.3732(7) 1.0078(5) 0.049(3) Uani 1 1 d . . . . .
H215 H 1.2261 0.3790 1.0481 0.059 Uiso 1 1 calc R U . . .
C216 C 1.1014(8) 0.3318(7) 0.9815(5) 0.040(2) Uani 1 1 d . . . . .
H216 H 1.0675 0.3087 1.0033 0.047 Uiso 1 1 calc R U . . .
C221 C 0.9045(8) 0.2014(7) 0.9268(4) 0.038(2) Uani 1 1 d . . . . .
C222 C 0.9192(8) 0.1319(6) 0.9152(5) 0.041(3) Uani 1 1 d . . . . .
H222 H 0.9423 0.1239 0.8859 0.049 Uiso 1 1 calc R U . . .
C223 C 0.8997(10) 0.0744(8) 0.9467(6) 0.056(3) Uani 1 1 d . . . . .
H223 H 0.9127 0.0291 0.9398 0.068 Uiso 1 1 calc R U . . .
C224 C 0.8605(10) 0.0841(8) 0.9889(6) 0.061(4) Uani 1 1 d . . . . .
H224 H 0.8443 0.0442 1.0084 0.074 Uiso 1 1 calc R U . . .
C225 C 0.8460(9) 0.1528(8) 1.0013(5) 0.049(3) Uani 1 1 d . . . . .
H225 H 0.8215 0.1601 1.0299 0.059 Uiso 1 1 calc R U . . .
C226 C 0.8689(8) 0.2123(7) 0.9703(5) 0.045(3) Uani 1 1 d . . . . .
H226 H 0.8601 0.2590 0.9790 0.054 Uiso 1 1 calc R U . . .
C231 C 0.8735(8) 0.3406(6) 0.8910(5) 0.039(3) Uani 1 1 d . . . . .
C232 C 0.9232(9) 0.4198(7) 0.9090(5) 0.042(3) Uani 1 1 d . . . . .
H232 H 0.9869 0.4396 0.9178 0.050 Uiso 1 1 calc R U . . .
C233 C 0.8699(11) 0.4677(8) 0.9132(5) 0.057(4) Uani 1 1 d . . . . .
H233 H 0.9008 0.5208 0.9255 0.069 Uiso 1 1 calc R U . . .
C234 C 0.7782(10) 0.4418(8) 0.9006(5) 0.061(4) Uani 1 1 d . . . . .
H234 H 0.7470 0.4763 0.9042 0.073 Uiso 1 1 calc R U . . .
C235 C 0.7292(9) 0.3623(8) 0.8819(5) 0.054(3) Uani 1 1 d . . . . .
H235 H 0.6653 0.3430 0.8722 0.065 Uiso 1 1 calc R U . . .
C236 C 0.7789(7) 0.3138(6) 0.8783(4) 0.035(2) Uani 1 1 d . . . . .
H236 H 0.7474 0.2608 0.8668 0.042 Uiso 1 1 calc R U . . .
C241 C 0.9088(6) 0.2313(5) 0.8135(4) 0.0255(19) Uani 1 1 d . . . . .
C242 C 0.8262(6) 0.2253(5) 0.7695(4) 0.028(2) Uani 1 1 d . . . . .
H242 H 0.7849 0.2468 0.7778 0.034 Uiso 1 1 calc R U . . .
C243 C 0.8055(7) 0.1876(6) 0.7140(4) 0.031(2) Uani 1 1 d . . . . .
H243 H 0.7504 0.1843 0.6844 0.037 Uiso 1 1 calc R U . . .
C244 C 0.8662(7) 0.1536(5) 0.7006(4) 0.031(2) Uani 1 1 d . . . . .
H244 H 0.8508 0.1265 0.6631 0.038 Uiso 1 1 calc R U . . .
C245 C 0.9503(6) 0.1617(5) 0.7454(4) 0.0238(19) Uani 1 1 d . . . . .
H245 H 0.9922 0.1413 0.7370 0.029 Uiso 1 1 calc R U . . .
C246 C 0.9722(6) 0.1989(5) 0.8011(4) 0.0260(19) Uani 1 1 d . . . . .
H246 H 1.0279 0.2031 0.8305 0.031 Uiso 1 1 calc R U . . .
C311 C 0.8278(5) 0.3006(4) 0.5419(3) 0.0144(14) Uani 1 1 d . U . . .
C312 C 0.8409(6) 0.3318(5) 0.4939(4) 0.0208(16) Uani 1 1 d . U . . .
H312 H 0.7995 0.3544 0.4723 0.025 Uiso 1 1 calc R U . . .
C313 C 0.9145(6) 0.3288(5) 0.4789(4) 0.0252(17) Uani 1 1 d . U . . .
H313 H 0.9244 0.3514 0.4481 0.030 Uiso 1 1 calc R U . . .
C314 C 0.9746(6) 0.2926(5) 0.5091(4) 0.0239(16) Uani 1 1 d . U . . .
H314 H 1.0242 0.2904 0.4984 0.029 Uiso 1 1 calc R U . . .
C315 C 0.9606(6) 0.2597(5) 0.5554(4) 0.0224(16) Uani 1 1 d . U . . .
H315 H 0.9997 0.2340 0.5750 0.027 Uiso 1 1 calc R U . . .
C316 C 0.8886(5) 0.2648(4) 0.5725(3) 0.0149(14) Uani 1 1 d . U . . .
H316 H 0.8808 0.2443 0.6046 0.018 Uiso 1 1 calc R U . . .
C321 C 0.6638(6) 0.2128(4) 0.5633(4) 0.0180(16) Uani 1 1 d . . . . .
C322 C 0.6776(6) 0.1477(5) 0.5423(4) 0.0256(19) Uani 1 1 d . . . . .
H322 H 0.7223 0.1521 0.5255 0.031 Uiso 1 1 calc R U . . .
C323 C 0.6255(6) 0.0758(5) 0.5460(4) 0.029(2) Uani 1 1 d . . . . .
H323 H 0.6365 0.0319 0.5327 0.034 Uiso 1 1 calc R U . . .
C324 C 0.5578(7) 0.0683(5) 0.5690(4) 0.030(2) Uani 1 1 d . . . . .
H324 H 0.5234 0.0194 0.5715 0.036 Uiso 1 1 calc R U . . .
C325 C 0.5402(6) 0.1318(5) 0.5884(4) 0.0233(18) Uani 1 1 d . . . . .
H325 H 0.4929 0.1264 0.6031 0.028 Uiso 1 1 calc R U . . .
C326 C 0.5944(5) 0.2053(5) 0.5860(4) 0.0185(16) Uani 1 1 d . . . . .
H326 H 0.5837 0.2491 0.5997 0.022 Uiso 1 1 calc R U . . .
C331 C 0.7722(5) 0.3689(4) 0.6326(4) 0.0158(15) Uani 1 1 d . . . . .
C332 C 0.8575(6) 0.3773(5) 0.6738(4) 0.0222(18) Uani 1 1 d . . . . .
H332 H 0.8977 0.3562 0.6637 0.027 Uiso 1 1 calc R U . . .
C333 C 0.8833(7) 0.4171(6) 0.7302(4) 0.028(2) Uani 1 1 d . . . . .
H333 H 0.9400 0.4212 0.7586 0.034 Uiso 1 1 calc R U . . .
C334 C 0.8243(6) 0.4511(5) 0.7447(4) 0.0232(18) Uani 1 1 d . . . . .
H334 H 0.8416 0.4790 0.7823 0.028 Uiso 1 1 calc R U . . .
C335 C 0.7404(7) 0.4425(5) 0.7023(4) 0.0235(18) Uani 1 1 d . . . . .
H335 H 0.7010 0.4653 0.7117 0.028 Uiso 1 1 calc R U . . .
C336 C 0.7124(6) 0.4014(4) 0.6465(4) 0.0175(16) Uani 1 1 d . . . . .
H336 H 0.6546 0.3955 0.6187 0.021 Uiso 1 1 calc R U . . .
C341 C 0.6662(5) 0.3470(4) 0.5063(4) 0.0163(15) Uani 1 1 d . . . . .
C342 C 0.6831(6) 0.4263(5) 0.5120(4) 0.0177(16) Uani 1 1 d . . . . .
H342 H 0.7218 0.4593 0.5476 0.021 Uiso 1 1 calc R U . . .
C343 C 0.6424(6) 0.4558(5) 0.4644(4) 0.0210(17) Uani 1 1 d . . . . .
H343 H 0.6534 0.5088 0.4682 0.025 Uiso 1 1 calc R U . . .
C344 C 0.5851(6) 0.4068(5) 0.4111(4) 0.0225(18) Uani 1 1 d . . . . .
H344 H 0.5580 0.4270 0.3791 0.027 Uiso 1 1 calc R U . . .
C345 C 0.5680(6) 0.3275(5) 0.4055(4) 0.0243(19) Uani 1 1 d . . . . .
H345 H 0.5298 0.2948 0.3696 0.029 Uiso 1 1 calc R U . . .
C346 C 0.6076(6) 0.2973(5) 0.4529(4) 0.0224(18) Uani 1 1 d . . . . .
H346 H 0.5955 0.2441 0.4493 0.027 Uiso 1 1 calc R U . . .
C411 C 0.0703(6) 0.3181(5) 0.2473(4) 0.0226(18) Uani 1 1 d . . . . .
C412 C -0.0202(7) 0.2913(5) 0.2066(4) 0.031(2) Uani 1 1 d . . . . .
H412 H -0.0700 0.2722 0.2186 0.037 Uiso 1 1 calc R U . . .
C413 C -0.0356(8) 0.2932(6) 0.1476(5) 0.042(3) Uani 1 1 d . . . . .
H413 H -0.0958 0.2767 0.1199 0.050 Uiso 1 1 calc R U . . .
C414 C 0.0405(8) 0.3203(6) 0.1306(5) 0.038(2) Uani 1 1 d . . . . .
H414 H 0.0302 0.3219 0.0913 0.046 Uiso 1 1 calc R U . . .
C415 C 0.1302(8) 0.3445(6) 0.1704(4) 0.033(2) Uani 1 1 d . . . . .
H415 H 0.1802 0.3612 0.1582 0.040 Uiso 1 1 calc R U . . .
C416 C 0.1445(7) 0.3435(5) 0.2295(4) 0.0248(19) Uani 1 1 d . . . . .
H416 H 0.2047 0.3601 0.2571 0.030 Uiso 1 1 calc R U . . .
C421 C 0.2023(6) 0.3335(5) 0.3676(4) 0.0190(14) Uani 1 1 d . U . . .
C422 C 0.2701(6) 0.4002(5) 0.3705(4) 0.0264(17) Uani 1 1 d . U . . .
H422 H 0.2547 0.4359 0.3479 0.032 Uiso 1 1 calc R U . . .
C423 C 0.3618(7) 0.4152(6) 0.4070(4) 0.0284(17) Uani 1 1 d . U . . .
H423 H 0.4078 0.4600 0.4081 0.034 Uiso 1 1 calc R U . . .
C424 C 0.3845(7) 0.3629(6) 0.4417(4) 0.0292(17) Uani 1 1 d . U . . .
H424 H 0.4457 0.3724 0.4660 0.035 Uiso 1 1 calc R U . . .
C425 C 0.3149(7) 0.2961(6) 0.4398(4) 0.0291(17) Uani 1 1 d . U . . .
H425 H 0.3300 0.2613 0.4635 0.035 Uiso 1 1 calc R U . . .
C426 C 0.2223(6) 0.2807(5) 0.4027(4) 0.0243(16) Uani 1 1 d . U . . .
H426 H 0.1757 0.2363 0.4017 0.029 Uiso 1 1 calc R U . . .
C431 C 0.0111(7) 0.2307(5) 0.3276(4) 0.0278(18) Uani 1 1 d . U . . .
C432 C -0.0456(10) 0.2309(6) 0.3599(6) 0.058(4) Uani 1 1 d . U . . .
H432 H -0.0458 0.2775 0.3778 0.069 Uiso 1 1 calc R U . . .
C433 C -0.1023(14) 0.1605(7) 0.3654(9) 0.101(7) Uani 1 1 d . U . . .
H433 H -0.1411 0.1599 0.3863 0.121 Uiso 1 1 calc R U . . .
C434 C -0.1000(12) 0.0935(7) 0.3399(7) 0.074(5) Uani 1 1 d . U . . .
H434 H -0.1366 0.0469 0.3446 0.089 Uiso 1 1 calc R U . . .
C435 C -0.0449(10) 0.0918(6) 0.3071(6) 0.054(3) Uani 1 1 d . U . . .
H435 H -0.0445 0.0449 0.2901 0.064 Uiso 1 1 calc R U . . .
C436 C 0.0094(8) 0.1611(5) 0.3001(5) 0.038(2) Uani 1 1 d . U . . .
H436 H 0.0448 0.1609 0.2769 0.045 Uiso 1 1 calc R U . . .
C441 C 0.0533(5) 0.3970(4) 0.3513(4) 0.0155(15) Uani 1 1 d . . . . .
C442 C -0.0103(6) 0.4252(5) 0.3142(4) 0.0266(19) Uani 1 1 d . . . . .
H442 H -0.0338 0.4068 0.2739 0.032 Uiso 1 1 calc R U . . .
C443 C -0.0390(7) 0.4812(5) 0.3374(4) 0.0261(19) Uani 1 1 d . . . . .
H443 H -0.0808 0.5008 0.3127 0.031 Uiso 1 1 calc R U . . .
C444 C -0.0050(6) 0.5070(5) 0.3973(4) 0.0241(19) Uani 1 1 d . . . . .
H444 H -0.0256 0.5430 0.4129 0.029 Uiso 1 1 calc R U . . .
C445 C 0.0593(6) 0.4801(5) 0.4341(4) 0.0220(17) Uani 1 1 d . . . . .
H445 H 0.0835 0.4994 0.4743 0.026 Uiso 1 1 calc R U . . .
C446 C 0.0881(6) 0.4241(5) 0.4113(4) 0.0212(17) Uani 1 1 d . . . . .
H446 H 0.1304 0.4050 0.4362 0.025 Uiso 1 1 calc R U . . .
N3 N -0.2250(15) 0.0783(13) 0.4659(10) 0.150(9) Uani 1 1 d D U . . .
C31 C -0.1611(14) 0.0612(11) 0.4840(10) 0.113(7) Uani 1 1 d D U . . .
C32 C -0.0787(14) 0.0383(12) 0.4878(9) 0.115(7) Uani 1 1 d D U . . .
H32C H -0.0906 0.0065 0.4512 0.172 Uiso 1 1 calc R U . . .
H32A H -0.0664 0.0097 0.5187 0.172 Uiso 1 1 calc R U . . .
H32B H -0.0258 0.0838 0.4958 0.172 Uiso 1 1 calc R U . . .

loop_
_atom_site_aniso_label
_atom_site_aniso_U_11
_atom_site_aniso_U_22
_atom_site_aniso_U_33
_atom_site_aniso_U_23
_atom_site_aniso_U_13
_atom_site_aniso_U_12
P0 0.0117(9) 0.0061(8) 0.0188(9) 0.0030(7) 0.0065(8) 0.0045(7)
P1 0.0213(11) 0.0107(9) 0.0267(11) 0.0067(8) 0.0102(9) 0.0045(8)
P2 0.0239(12) 0.0268(12) 0.0249(12) 0.0061(9) 0.0081(10) 0.0101(10)
P3 0.0122(10) 0.0090(9) 0.0225(10) 0.0051(7) 0.0073(8) 0.0051(7)
P4 0.0260(12) 0.0069(9) 0.0273(11) 0.0055(8) 0.0148(9) 0.0072(8)
Mn1 0.0152(6) 0.0112(5) 0.0220(6) 0.0061(5) 0.0028(5) 0.0054(5)
Mn2 0.0177(6) 0.0141(6) 0.0271(7) 0.0078(5) 0.0105(5) 0.0071(5)
Mn3 0.0163(6) 0.0142(6) 0.0231(6) 0.0083(5) 0.0073(5) 0.0048(5)
Mn4 0.0229(7) 0.0180(6) 0.0218(6) 0.0089(5) 0.0070(5) 0.0058(5)
Mo1 0.0138(3) 0.0090(3) 0.0257(4) 0.0033(3) 0.0059(3) 0.0014(3)
Mo2 0.0191(4) 0.0093(3) 0.0389(4) 0.0013(3) 0.0089(3) 0.0069(3)
Mo3 0.0143(3) 0.0166(3) 0.0233(4) 0.0058(3) 0.0074(3) 0.0093(3)
Mo4 0.0133(3) 0.0102(3) 0.0248(4) 0.0042(3) 0.0077(3) 0.0025(3)
Mo5 0.0185(4) 0.0092(3) 0.0216(3) 0.0035(2) 0.0067(3) 0.0050(3)
Mo6 0.0109(3) 0.0134(3) 0.0222(3) 0.0071(3) 0.0074(3) 0.0059(3)
Mo7 0.0238(4) 0.0183(4) 0.0190(4) 0.0009(3) 0.0072(3) 0.0064(3)
Mo8 0.0147(3) 0.0256(4) 0.0224(4) 0.0127(3) 0.0104(3) 0.0114(3)
Mo9 0.0178(4) 0.0181(3) 0.0197(3) 0.0096(3) 0.0077(3) 0.0109(3)
O1 0.019(3) 0.023(3) 0.029(3) 0.013(3) 0.010(3) 0.004(2)
O2 0.027(4) 0.035(4) 0.026(3) 0.015(3) 0.009(3) 0.006(3)
O3 0.041(4) 0.027(3) 0.037(4) 0.019(3) 0.015(3) 0.020(3)
O4 0.031(4) 0.025(3) 0.031(4) 0.014(3) 0.007(3) 0.015(3)
O5 0.023(3) 0.027(3) 0.024(3) 0.004(3) 0.007(3) 0.005(3)
O6 0.028(4) 0.027(3) 0.024(3) 0.009(3) 0.007(3) 0.007(3)
O7 0.023(3) 0.017(3) 0.023(3) 0.004(2) 0.006(3) 0.004(2)
O8 0.016(3) 0.016(3) 0.028(3) 0.007(2) 0.008(3) 0.006(2)
O9 0.022(3) 0.017(3) 0.026(3) 0.008(2) 0.008(3) 0.005(2)
O10 0.018(3) 0.018(3) 0.018(3) 0.004(2) 0.006(2) 0.007(2)
O11 0.016(3) 0.012(3) 0.026(3) 0.006(2) 0.003(2) 0.004(2)
O12 0.018(3) 0.013(3) 0.038(4) 0.011(2) 0.012(3) 0.005(2)
O13 0.022(3) 0.015(3) 0.029(3) 0.008(2) 0.010(3) 0.005(2)
O14 0.014(3) 0.020(3) 0.025(3) 0.009(2) 0.009(2) 0.004(2)
O15 0.024(3) 0.016(3) 0.021(3) 0.006(2) 0.010(2) 0.007(2)
O16 0.025(3) 0.011(3) 0.017(3) 0.009(2) 0.006(2) 0.008(2)
O17 0.020(3) 0.013(3) 0.036(4) 0.003(2) 0.011(3) 0.001(2)
O18 0.017(3) 0.009(3) 0.039(4) 0.004(2) 0.008(3) 0.005(2)
O19 0.035(4) 0.018(3) 0.056(5) 0.001(3) 0.008(3) 0.019(3)
O20 0.018(3) 0.020(3) 0.027(3) 0.006(2) 0.007(3) 0.008(2)
O21 0.018(3) 0.017(3) 0.030(3) 0.007(2) 0.007(3) 0.008(2)
O22 0.015(3) 0.015(3) 0.022(3) 0.003(2) 0.005(2) 0.006(2)
O23 0.018(3) 0.013(3) 0.039(4) 0.011(3) 0.012(3) 0.000(2)
O24 0.019(3) 0.012(3) 0.028(3) 0.009(2) 0.011(2) 0.008(2)
O25 0.026(3) 0.015(3) 0.030(3) 0.004(2) 0.011(3) 0.006(2)
O26 0.022(3) 0.013(3) 0.024(3) 0.010(2) 0.013(2) 0.009(2)
O27 0.015(3) 0.022(3) 0.031(3) 0.007(2) 0.009(3) 0.010(2)
O28 0.017(3) 0.018(3) 0.022(3) 0.004(2) 0.007(2) 0.004(2)
O29 0.017(3) 0.008(2) 0.022(3) 0.003(2) 0.004(2) 0.002(2)
O30 0.016(3) 0.013(3) 0.020(3) 0.006(2) 0.008(2) 0.006(2)
O31 0.010(3) 0.011(2) 0.019(3) 0.004(2) 0.005(2) 0.006(2)
O32 0.018(3) 0.014(3) 0.023(3) 0.004(2) 0.008(2) 0.005(2)
O33 0.029(3) 0.013(3) 0.030(3) 0.006(2) 0.016(3) 0.010(2)
O34 0.013(3) 0.021(3) 0.021(3) 0.005(2) 0.006(2) 0.012(2)
O35 0.016(3) 0.031(3) 0.020(3) 0.005(2) 0.007(2) 0.007(3)
O36 0.021(3) 0.013(3) 0.024(3) 0.006(2) 0.008(2) 0.009(2)
O37 0.017(3) 0.016(3) 0.026(3) 0.007(2) 0.006(2) 0.009(2)
O38 0.019(3) 0.027(3) 0.022(3) 0.001(2) 0.004(2) 0.007(3)
O39 0.018(3) 0.023(3) 0.030(3) 0.004(3) 0.011(3) 0.004(2)
O40 0.023(3) 0.024(3) 0.025(3) 0.009(2) 0.014(3) 0.008(3)
O41 0.012(3) 0.017(3) 0.029(3) 0.007(2) 0.007(2) 0.007(2)
O42 0.012(3) 0.026(3) 0.027(3) 0.012(2) 0.004(2) 0.014(2)
O43 0.017(3) 0.022(3) 0.027(3) 0.010(2) 0.011(3) 0.010(2)
N2 0.18(2) 0.18(2) 0.195(15) -0.006(14) 0.101(16) 0.067(19)
N1 0.061(6) 0.088(8) 0.062(8) 0.017(6) 0.031(6) 0.005(6)
C1 0.026(5) 0.020(4) 0.036(5) 0.010(4) 0.016(4) 0.006(4)
C2 0.032(6) 0.042(6) 0.043(6) 0.017(5) 0.019(5) 0.002(5)
C3 0.045(6) 0.031(5) 0.033(5) 0.018(4) 0.009(5) 0.023(5)
C4 0.085(10) 0.055(8) 0.049(7) 0.029(6) 0.024(7) 0.044(8)
C5 0.049(7) 0.021(5) 0.030(5) -0.003(4) 0.013(5) 0.008(4)
C6 0.079(10) 0.034(6) 0.027(6) 0.003(5) -0.005(6) -0.005(6)
C21 0.042(8) 0.090(12) 0.119(11) 0.014(8) 0.014(7) 0.030(8)
C22 0.040(7) 0.051(8) 0.109(10) 0.030(7) 0.017(7) 0.021(6)
C11 0.058(6) 0.076(8) 0.046(7) 0.009(6) 0.028(6) 0.007(6)
C12 0.062(7) 0.104(11) 0.059(9) 0.017(8) 0.032(7) 0.001(7)
C111 0.019(4) 0.023(4) 0.023(4) 0.005(3) 0.003(3) 0.007(3)
C112 0.028(5) 0.023(5) 0.048(6) 0.014(4) 0.003(5) 0.012(4)
C113 0.039(6) 0.039(6) 0.047(7) 0.011(5) 0.005(5) 0.018(5)
C114 0.020(5) 0.041(6) 0.062(8) -0.001(5) 0.004(5) 0.010(5)
C115 0.031(6) 0.030(5) 0.043(6) 0.008(4) 0.013(5) -0.002(4)
C116 0.029(5) 0.019(4) 0.041(6) 0.018(4) 0.012(4) 0.005(4)
C121 0.015(4) 0.014(4) 0.031(4) 0.014(3) 0.011(3) 0.007(3)
C122 0.021(4) 0.014(4) 0.024(4) 0.010(3) 0.001(3) 0.004(3)
C123 0.019(4) 0.018(4) 0.038(5) 0.007(4) 0.007(4) 0.006(3)
C124 0.044(6) 0.017(5) 0.051(7) 0.014(4) 0.020(5) 0.003(4)
C125 0.048(7) 0.025(5) 0.065(8) 0.022(5) 0.038(6) 0.014(5)
C126 0.036(6) 0.028(5) 0.043(6) 0.014(4) 0.023(5) 0.017(4)
C131 0.023(4) 0.002(3) 0.032(5) -0.001(3) 0.013(4) -0.001(3)
C132 0.034(6) 0.031(5) 0.033(5) 0.005(4) 0.009(4) 0.014(4)
C133 0.044(6) 0.040(6) 0.035(6) -0.001(5) 0.017(5) 0.016(5)
C134 0.031(5) 0.025(5) 0.046(6) -0.007(4) 0.013(5) 0.008(4)
C135 0.047(6) 0.025(5) 0.042(6) 0.013(4) 0.011(5) 0.027(5)
C136 0.046(6) 0.014(4) 0.032(5) 0.008(4) 0.011(4) 0.017(4)
C141 0.033(5) 0.011(4) 0.030(5) 0.009(3) 0.019(4) 0.010(3)
C142 0.034(5) 0.015(4) 0.034(5) 0.005(3) 0.022(4) 0.006(4)
C143 0.053(7) 0.031(5) 0.033(5) 0.010(4) 0.015(5) 0.023(5)
C144 0.068(8) 0.027(5) 0.030(5) 0.009(4) 0.028(5) 0.024(5)
C145 0.051(7) 0.032(5) 0.040(6) 0.010(4) 0.032(5) 0.017(5)
C146 0.036(5) 0.016(4) 0.042(6) 0.010(4) 0.025(5) 0.011(4)
C211 0.025(5) 0.027(5) 0.026(5) 0.000(4) 0.006(4) 0.004(4)
C212 0.029(5) 0.033(5) 0.032(5) 0.005(4) 0.007(4) 0.005(4)
C213 0.037(6) 0.036(6) 0.040(6) 0.009(5) 0.017(5) 0.005(5)
C214 0.018(5) 0.049(7) 0.038(6) 0.003(5) 0.003(4) 0.001(5)
C215 0.039(7) 0.054(8) 0.030(6) 0.012(5) -0.006(5) 0.001(6)
C216 0.038(6) 0.044(6) 0.038(6) 0.012(5) 0.013(5) 0.016(5)
C221 0.037(6) 0.043(6) 0.028(5) 0.011(4) 0.008(5) 0.009(5)
C222 0.052(7) 0.041(6) 0.040(6) 0.020(5) 0.024(5) 0.021(5)
C223 0.068(9) 0.055(8) 0.046(7) 0.029(6) 0.015(7) 0.022(7)
C224 0.075(10) 0.053(8) 0.045(7) 0.028(6) 0.019(7) 0.003(7)
C225 0.054(8) 0.061(8) 0.033(6) 0.015(6) 0.023(6) 0.009(6)
C226 0.045(7) 0.053(7) 0.039(6) 0.009(5) 0.025(5) 0.010(6)
C231 0.052(7) 0.037(6) 0.036(6) 0.004(4) 0.015(5) 0.030(5)
C232 0.049(7) 0.039(6) 0.041(6) 0.007(5) 0.016(5) 0.021(5)
C233 0.079(10) 0.044(7) 0.040(7) -0.004(5) 0.001(7) 0.034(7)
C234 0.072(10) 0.059(8) 0.042(7) -0.010(6) -0.012(7) 0.052(8)
C235 0.044(7) 0.071(9) 0.036(6) -0.008(6) -0.003(5) 0.027(7)
C236 0.029(5) 0.036(6) 0.033(5) -0.006(4) 0.003(4) 0.013(4)
C241 0.028(5) 0.018(4) 0.025(4) 0.006(3) 0.006(4) 0.003(4)
C242 0.023(5) 0.022(5) 0.035(5) 0.002(4) 0.002(4) 0.012(4)
C243 0.035(6) 0.027(5) 0.035(5) 0.012(4) 0.011(4) 0.018(4)
C244 0.035(6) 0.016(4) 0.033(5) 0.002(4) 0.011(4) -0.004(4)
C245 0.020(4) 0.017(4) 0.045(5) 0.017(4) 0.022(4) 0.007(3)
C246 0.022(5) 0.016(4) 0.030(5) 0.003(3) 0.005(4) -0.002(3)
C311 0.010(3) 0.013(3) 0.022(3) 0.006(3) 0.005(2) 0.007(3)
C312 0.017(3) 0.025(4) 0.022(3) 0.010(3) 0.006(3) 0.008(3)
C313 0.018(3) 0.031(4) 0.030(4) 0.009(3) 0.011(3) 0.011(3)
C314 0.018(3) 0.029(4) 0.026(3) 0.004(3) 0.008(3) 0.009(3)
C315 0.017(3) 0.029(4) 0.028(3) 0.005(3) 0.008(3) 0.016(3)
C316 0.017(3) 0.011(3) 0.020(3) 0.006(3) 0.005(2) 0.009(3)
C321 0.015(4) 0.008(3) 0.026(4) 0.002(3) 0.008(3) -0.003(3)
C322 0.022(5) 0.016(4) 0.044(5) 0.009(4) 0.015(4) 0.010(4)
C323 0.028(5) 0.008(4) 0.042(5) 0.006(4) 0.005(4) 0.003(3)
C324 0.031(5) 0.016(4) 0.032(5) 0.010(4) 0.005(4) -0.003(4)
C325 0.017(4) 0.018(4) 0.027(4) 0.008(3) 0.005(4) -0.002(3)
C326 0.015(4) 0.014(4) 0.022(4) 0.003(3) 0.006(3) -0.001(3)
C331 0.017(4) 0.006(3) 0.024(4) 0.001(3) 0.007(3) 0.003(3)
C332 0.022(4) 0.019(4) 0.024(4) -0.001(3) 0.003(4) 0.011(3)
C333 0.025(5) 0.031(5) 0.025(5) 0.003(4) 0.003(4) 0.010(4)
C334 0.033(5) 0.015(4) 0.024(4) 0.002(3) 0.015(4) 0.006(4)
C335 0.033(5) 0.009(4) 0.035(5) 0.004(3) 0.022(4) 0.004(3)
C336 0.012(4) 0.013(4) 0.030(4) 0.007(3) 0.010(3) 0.005(3)
C341 0.011(4) 0.010(3) 0.029(4) 0.004(3) 0.010(3) 0.004(3)
C342 0.015(4) 0.014(4) 0.024(4) 0.003(3) 0.008(3) 0.004(3)
C343 0.018(4) 0.016(4) 0.040(5) 0.017(4) 0.018(4) 0.009(3)
C344 0.025(5) 0.019(4) 0.027(4) 0.014(3) 0.009(4) 0.011(4)
C345 0.018(4) 0.013(4) 0.031(5) 0.004(3) -0.002(4) 0.002(3)
C346 0.023(5) 0.010(4) 0.031(5) 0.007(3) 0.004(4) 0.008(3)
C411 0.031(5) 0.014(4) 0.027(4) 0.002(3) 0.017(4) 0.006(4)
C412 0.033(5) 0.021(5) 0.040(6) 0.002(4) 0.016(5) 0.008(4)
C413 0.046(7) 0.035(6) 0.036(6) -0.001(5) 0.011(5) 0.008(5)
C414 0.056(7) 0.036(6) 0.032(5) 0.007(4) 0.023(5) 0.018(5)
C415 0.044(6) 0.032(5) 0.038(6) 0.017(4) 0.027(5) 0.017(5)
C416 0.027(5) 0.011(4) 0.037(5) 0.006(3) 0.016(4) 0.001(3)
C421 0.024(3) 0.014(3) 0.028(3) 0.002(2) 0.015(3) 0.014(2)
C422 0.028(3) 0.019(3) 0.037(4) 0.007(3) 0.016(3) 0.010(2)
C423 0.028(3) 0.027(3) 0.035(4) 0.004(3) 0.017(3) 0.010(3)
C424 0.027(3) 0.034(4) 0.036(4) 0.006(3) 0.018(3) 0.016(3)
C425 0.028(3) 0.034(4) 0.035(4) 0.011(3) 0.016(3) 0.019(3)
C426 0.025(3) 0.020(3) 0.036(4) 0.010(3) 0.016(3) 0.013(3)
C431 0.035(5) 0.012(3) 0.034(4) 0.009(3) 0.014(4) 0.002(3)
C432 0.081(8) 0.019(4) 0.086(8) 0.005(4) 0.063(8) -0.001(4)
C433 0.148(13) 0.021(4) 0.161(15) 0.004(4) 0.130(14) -0.010(4)
C434 0.108(10) 0.021(4) 0.104(10) 0.006(4) 0.076(9) -0.005(4)
C435 0.077(7) 0.016(3) 0.071(7) 0.010(3) 0.043(6) 0.000(3)
C436 0.049(6) 0.014(3) 0.052(5) 0.007(3) 0.026(5) 0.004(3)
C441 0.017(4) 0.008(3) 0.029(4) 0.011(3) 0.014(3) 0.005(3)
C442 0.026(5) 0.026(5) 0.029(5) 0.007(4) 0.009(4) 0.012(4)
C443 0.028(5) 0.024(4) 0.032(5) 0.010(4) 0.012(4) 0.015(4)
C444 0.019(4) 0.013(4) 0.043(5) -0.001(4) 0.018(4) 0.002(3)
C445 0.018(4) 0.021(4) 0.032(5) 0.008(3) 0.013(4) 0.008(3)
C446 0.027(5) 0.016(4) 0.026(4) 0.007(3) 0.014(4) 0.009(3)
N3 0.138(14) 0.119(14) 0.120(15) -0.061(11) 0.010(12) 0.001(12)
C31 0.110(13) 0.062(11) 0.113(15) -0.014(10) 0.039(11) -0.040(10)
C32 0.121(13) 0.095(13) 0.080(13) -0.013(10) 0.032(11) -0.022(11)

loop_
_atom_type_symbol
_atom_type_description
_atom_type_scat_dispersion_real
_atom_type_scat_dispersion_imag
_atom_type_scat_source
C C 0.0033 0.0016 'International Tables Vol C Tables 4.2.6.8 and 6.1.1.4'
H H 0.0000 0.0000 'International Tables Vol C Tables 4.2.6.8 and 6.1.1.4'
Mn Mn 0.3368 0.7283 'International Tables Vol C Tables 4.2.6.8 and 6.1.1.4'
Mo Mo -1.6832 0.6857 'International Tables Vol C Tables 4.2.6.8 and 6.1.1.4'
N N 0.0061 0.0033 'International Tables Vol C Tables 4.2.6.8 and 6.1.1.4'
O O 0.0106 0.0060 'International Tables Vol C Tables 4.2.6.8 and 6.1.1.4'
P P 0.1023 0.0942 'International Tables Vol C Tables 4.2.6.8 and 6.1.1.4'

loop_
_geom_angle_atom_site_label_1
_geom_angle_atom_site_label_2
_geom_angle_atom_site_label_3
_geom_angle
_geom_angle_site_symmetry_1
_geom_angle_site_symmetry_3
_geom_angle_publ_flag
O16 P0 O30 108.4(3) . . ?
O16 P0 O29 109.2(3) . . ?
O30 P0 O29 111.3(3) . . ?
O16 P0 O31 108.8(3) . . ?
O30 P0 O31 109.5(3) . . ?
O29 P0 O31 109.6(3) . . ?
C141 P1 C111 110.8(4) . . ?
C141 P1 C121 108.7(4) . . ?
C111 P1 C121 109.7(4) . . ?
C141 P1 C131 109.4(4) . . ?
C111 P1 C131 108.9(4) . . ?
C121 P1 C131 109.3(4) . . ?
C231 P2 C211 110.5(5) . . ?
C231 P2 C241 111.6(5) . . ?
C211 P2 C241 109.4(4) . . ?
C231 P2 C221 108.5(6) . . ?
C211 P2 C221 108.7(5) . . ?
C241 P2 C221 108.1(5) . . ?
C341 P3 C321 110.4(4) . . ?
C341 P3 C311 106.4(4) . . ?
C321 P3 C311 108.9(4) . . ?
C341 P3 C331 110.3(4) . . ?
C321 P3 C331 109.3(4) . . ?
C311 P3 C331 111.5(4) . . ?
C431 P4 C411 108.0(4) . . ?
C431 P4 C421 109.4(4) . . ?
C411 P4 C421 111.6(4) . . ?
C431 P4 C441 108.9(4) . . ?
C411 P4 C441 111.4(4) . . ?
C421 P4 C441 107.4(4) . . ?
O10 Mn1 O11 89.6(2) . . ?
O10 Mn1 O7 170.0(3) . . ?
O11 Mn1 O7 93.7(2) . . ?
O10 Mn1 O9 93.4(2) . . ?
O11 Mn1 O9 170.8(3) . . ?
O7 Mn1 O9 81.9(2) . . ?
O10 Mn1 O1 100.9(2) . . ?
O11 Mn1 O1 99.4(3) . . ?
O7 Mn1 O1 87.9(2) . . ?
O9 Mn1 O1 88.6(2) . . ?
O10 Mn1 O16 91.5(2) . . ?
O11 Mn1 O16 92.2(2) . . ?
O7 Mn1 O16 79.0(2) . . ?
O9 Mn1 O16 79.1(2) . . ?
O1 Mn1 O16 163.0(2) . . ?
O10 Mn1 Mn4 134.89(18) . . ?
O11 Mn1 Mn4 135.17(17) . . ?
O7 Mn1 Mn4 41.59(18) . . ?
O9 Mn1 Mn4 41.54(17) . . ?
O1 Mn1 Mn4 79.87(17) . . ?
O16 Mn1 Mn4 83.16(15) . . ?
O10 Mn1 Mn3 90.63(18) . . ?
O11 Mn1 Mn3 136.80(19) . . ?
O7 Mn1 Mn3 80.49(18) . . ?
O9 Mn1 Mn3 34.59(17) . . ?
O1 Mn1 Mn3 122.87(18) . . ?
O16 Mn1 Mn3 44.63(14) . . ?
Mn4 Mn1 Mn3 55.10(4) . . ?
O10 Mn1 Mn2 135.93(18) . . ?
O11 Mn1 Mn2 91.50(18) . . ?
O7 Mn1 Mn2 34.63(18) . . ?
O9 Mn1 Mn2 80.28(18) . . ?
O1 Mn1 Mn2 122.25(17) . . ?
O16 Mn1 Mn2 44.47(14) . . ?
Mn4 Mn1 Mn2 54.98(4) . . ?
Mn3 Mn1 Mn2 60.04(4) . . ?
O13 Mn2 O12 89.0(3) . . ?
O13 Mn2 O8 93.4(3) . . ?
O12 Mn2 O8 171.4(2) . . ?
O13 Mn2 O7 171.3(3) . . ?
O12 Mn2 O7 94.4(3) . . ?
O8 Mn2 O7 82.1(2) . . ?
O13 Mn2 O3 99.6(3) . . ?
O12 Mn2 O3 99.4(3) . . ?
O8 Mn2 O3 88.3(3) . . ?
O7 Mn2 O3 87.7(3) . . ?
O13 Mn2 O16 92.7(2) . . ?
O12 Mn2 O16 92.6(2) . . ?
O8 Mn2 O16 79.1(2) . . ?
O7 Mn2 O16 79.1(2) . . ?
O3 Mn2 O16 162.9(2) . . ?
O13 Mn2 Mn4 134.83(19) . . ?
O12 Mn2 Mn4 136.03(18) . . ?
O8 Mn2 Mn4 41.60(17) . . ?
O7 Mn2 Mn4 41.80(18) . . ?
O3 Mn2 Mn4 79.31(19) . . ?
O16 Mn2 Mn4 83.55(15) . . ?
O13 Mn2 Mn1 137.41(18) . . ?
O12 Mn2 Mn1 92.23(18) . . ?
O8 Mn2 Mn1 80.42(17) . . ?
O7 Mn2 Mn1 34.54(18) . . ?
O3 Mn2 Mn1 122.01(19) . . ?
O16 Mn2 Mn1 44.70(15) . . ?
Mn4 Mn2 Mn1 55.26(4) . . ?
O13 Mn2 Mn3 91.69(18) . . ?
O12 Mn2 Mn3 137.14(18) . . ?
O8 Mn2 Mn3 34.64(17) . . ?
O7 Mn2 Mn3 80.35(18) . . ?
O3 Mn2 Mn3 122.6(2) . . ?
O16 Mn2 Mn3 44.57(15) . . ?
Mn4 Mn2 Mn3 55.13(4) . . ?
Mn1 Mn2 Mn3 59.95(4) . . ?
O14 Mn3 O15 89.2(3) . . ?
O14 Mn3 O9 173.6(3) . . ?
O15 Mn3 O9 94.0(2) . . ?
O14 Mn3 O8 94.1(2) . . ?
O15 Mn3 O8 170.0(3) . . ?
O9 Mn3 O8 81.9(2) . . ?
O14 Mn3 O5 95.1(3) . . ?
O15 Mn3 O5 101.4(3) . . ?
O9 Mn3 O5 89.7(3) . . ?
O8 Mn3 O5 87.7(3) . . ?
O14 Mn3 O16 95.0(2) . . ?
O15 Mn3 O16 91.8(2) . . ?
O9 Mn3 O16 79.4(2) . . ?
O8 Mn3 O16 78.5(2) . . ?
O5 Mn3 O16 163.4(2) . . ?
O14 Mn3 Mn4 135.18(18) . . ?
O15 Mn3 Mn4 135.56(18) . . ?
O9 Mn3 Mn4 41.62(17) . . ?
O8 Mn3 Mn4 41.56(17) . . ?
O5 Mn3 Mn4 80.22(18) . . ?
O16 Mn3 Mn4 83.36(14) . . ?
O14 Mn3 Mn1 139.71(19) . . ?
O15 Mn3 Mn1 91.25(18) . . ?
O9 Mn3 Mn1 34.82(18) . . ?
O8 Mn3 Mn1 80.15(17) . . ?
O5 Mn3 Mn1 124.14(18) . . ?
O16 Mn3 Mn1 44.74(15) . . ?
Mn4 Mn3 Mn1 55.24(4) . . ?
O14 Mn3 Mn2 93.46(18) . . ?
O15 Mn3 Mn2 136.27(18) . . ?
O9 Mn3 Mn2 80.39(18) . . ?
O8 Mn3 Mn2 34.14(18) . . ?
O5 Mn3 Mn2 121.71(19) . . ?
O16 Mn3 Mn2 44.45(14) . . ?
Mn4 Mn3 Mn2 55.00(4) . . ?
Mn1 Mn3 Mn2 60.01(4) . . ?
O8 Mn4 O9 86.4(3) . . ?
O8 Mn4 O7 86.1(3) . . ?
O9 Mn4 O7 86.3(3) . . ?
O8 Mn4 O4 93.3(3) . . ?
O9 Mn4 O4 179.1(3) . . ?
O7 Mn4 O4 92.9(3) . . ?
O8 Mn4 O6 91.5(3) . . ?
O9 Mn4 O6 93.4(3) . . ?
O7 Mn4 O6 177.5(3) . . ?
O4 Mn4 O6 87.4(3) . . ?
O8 Mn4 O2 178.0(3) . . ?
O9 Mn4 O2 91.9(3) . . ?
O7 Mn4 O2 92.8(3) . . ?
O4 Mn4 O2 88.4(3) . . ?
O6 Mn4 O2 89.7(3) . . ?
O8 Mn4 Mn2 43.44(18) . . ?
O9 Mn4 Mn2 93.65(19) . . ?
O7 Mn4 Mn2 44.02(19) . . ?
O4 Mn4 Mn2 85.6(2) . . ?
O6 Mn4 Mn2 133.6(2) . . ?
O2 Mn4 Mn2 135.8(2) . . ?
O8 Mn4 Mn3 44.09(18) . . ?
O9 Mn4 Mn3 43.71(18) . . ?
O7 Mn4 Mn3 93.50(19) . . ?
O4 Mn4 Mn3 136.1(2) . . ?
O6 Mn4 Mn3 84.60(19) . . ?
O2 Mn4 Mn3 134.5(2) . . ?
Mn2 Mn4 Mn3 69.87(5) . . ?
O8 Mn4 Mn1 93.22(19) . . ?
O9 Mn4 Mn1 43.95(19) . . ?
O7 Mn4 Mn1 43.65(19) . . ?
O4 Mn4 Mn1 135.3(2) . . ?
O6 Mn4 Mn1 136.5(2) . . ?
O2 Mn4 Mn1 84.83(19) . . ?
Mn2 Mn4 Mn1 69.77(5) . . ?
Mn3 Mn4 Mn1 69.66(5) . . ?
O17 Mo1 O11 102.7(3) . . ?
O17 Mo1 O18 102.8(3) . . ?
O11 Mo1 O18 96.3(3) . . ?
O17 Mo1 O32 98.5(3) . . ?
O11 Mo1 O32 157.2(2) . . ?
O18 Mo1 O32 86.9(3) . . ?
O17 Mo1 O28 101.8(3) . . ?
O11 Mo1 O28 85.2(2) . . ?
O18 Mo1 O28 154.3(2) . . ?
O32 Mo1 O28 82.4(2) . . ?
O17 Mo1 O29 169.6(3) . . ?
O11 Mo1 O29 87.5(2) . . ?
O18 Mo1 O29 73.3(2) . . ?
O32 Mo1 O29 71.8(2) . . ?
O28 Mo1 O29 81.2(2) . . ?
O19 Mo2 O20 104.2(3) . . ?
O19 Mo2 O12 102.4(3) . . ?
O20 Mo2 O12 91.4(3) . . ?
O19 Mo2 O33 99.7(3) . . ?
O20 Mo2 O33 90.6(3) . . ?
O12 Mo2 O33 156.6(2) . . ?
O19 Mo2 O18 99.6(3) . . ?
O20 Mo2 O18 156.0(2) . . ?
O12 Mo2 O18 86.3(3) . . ?
O33 Mo2 O18 82.5(3) . . ?
O19 Mo2 O29 167.4(3) . . ?
O20 Mo2 O29 85.0(2) . . ?
O12 Mo2 O29 85.6(2) . . ?
O33 Mo2 O29 71.3(2) . . ?
O18 Mo2 O29 71.0(2) . . ?
O21 Mo3 O13 102.9(3) . . ?
O21 Mo3 O22 103.0(3) . . ?
O13 Mo3 O22 95.7(3) . . ?
O21 Mo3 O34 99.6(3) . . ?
O13 Mo3 O34 155.7(2) . . ?
O22 Mo3 O34 87.8(2) . . ?
O21 Mo3 O20 100.8(3) . . ?
O13 Mo3 O20 85.7(3) . . ?
O22 Mo3 O20 155.1(2) . . ?
O34 Mo3 O20 81.3(2) . . ?
O21 Mo3 O30 169.1(2) . . ?
O13 Mo3 O30 87.7(2) . . ?
O22 Mo3 O30 72.9(2) . . ?
O34 Mo3 O30 70.4(2) . . ?
O20 Mo3 O30 82.4(2) . . ?
O23 Mo4 O14 103.0(3) . . ?
O23 Mo4 O24 104.1(3) . . ?
O14 Mo4 O24 92.7(3) . . ?
O23 Mo4 O22 100.9(3) . . ?
O14 Mo4 O22 89.1(2) . . ?
O24 Mo4 O22 153.8(2) . . ?
O23 Mo4 O35 98.6(3) . . ?
O14 Mo4 O35 157.7(3) . . ?
O24 Mo4 O35 87.4(2) . . ?
O22 Mo4 O35 81.4(2) . . ?
O23 Mo4 O30 167.0(2) . . ?
O14 Mo4 O30 87.5(2) . . ?
O24 Mo4 O30 82.8(2) . . ?
O22 Mo4 O30 71.2(2) . . ?
O35 Mo4 O30 70.4(2) . . ?
O25 Mo5 O15 104.4(3) . . ?
O25 Mo5 O26 103.0(3) . . ?
O15 Mo5 O26 95.6(3) . . ?
O25 Mo5 O24 99.2(3) . . ?
O15 Mo5 O24 86.3(2) . . ?
O26 Mo5 O24 156.4(2) . . ?
O25 Mo5 O36 97.9(3) . . ?
O15 Mo5 O36 156.2(2) . . ?
O26 Mo5 O36 87.0(2) . . ?
O24 Mo5 O36 82.2(2) . . ?
O25 Mo5 O31 168.9(2) . . ?
O15 Mo5 O31 86.4(2) . . ?
O26 Mo5 O31 73.2(2) . . ?
O24 Mo5 O31 83.4(2) . . ?
O36 Mo5 O31 71.6(2) . . ?
O27 Mo6 O10 103.0(3) . . ?
O27 Mo6 O28 104.3(3) . . ?
O10 Mo6 O28 92.8(3) . . ?
O27 Mo6 O26 97.2(3) . . ?
O10 Mo6 O26 89.4(2) . . ?
O28 Mo6 O26 157.3(2) . . ?
O27 Mo6 O37 98.4(3) . . ?
O10 Mo6 O37 157.5(2) . . ?
O28 Mo6 O37 88.9(2) . . ?
O26 Mo6 O37 80.8(2) . . ?
O27 Mo6 O31 165.6(2) . . ?
O10 Mo6 O31 86.4(2) . . ?
O28 Mo6 O31 85.9(2) . . ?
O26 Mo6 O31 71.7(2) . . ?
O37 Mo6 O31 71.3(2) . . ?
O38 Mo7 O43 102.3(3) . . ?
O38 Mo7 O32 102.1(3) . . ?
O43 Mo7 O32 93.0(2) . . ?
O38 Mo7 O33 101.5(3) . . ?
O43 Mo7 O33 155.0(3) . . ?
O32 Mo7 O33 89.3(2) . . ?
O38 Mo7 O39 102.4(3) . . ?
O43 Mo7 O39 84.5(3) . . ?
O32 Mo7 O39 155.4(3) . . ?
O33 Mo7 O39 83.1(3) . . ?
O38 Mo7 O29 172.5(2) . . ?
O43 Mo7 O29 84.3(2) . . ?
O32 Mo7 O29 73.9(2) . . ?
O33 Mo7 O29 72.4(2) . . ?
O39 Mo7 O29 81.5(2) . . ?
O40 Mo8 O35 101.6(3) . . ?
O40 Mo8 O34 101.0(3) . . ?
O35 Mo8 O34 90.2(3) . . ?
O40 Mo8 O41 103.1(3) . . ?
O35 Mo8 O41 93.5(3) . . ?
O34 Mo8 O41 154.4(2) . . ?
O40 Mo8 O39 100.7(3) . . ?
O35 Mo8 O39 157.6(3) . . ?
O34 Mo8 O39 83.6(2) . . ?
O41 Mo8 O39 83.3(2) . . ?
O40 Mo8 O30 172.3(2) . . ?
O35 Mo8 O30 74.3(2) . . ?
O34 Mo8 O30 72.7(2) . . ?
O41 Mo8 O30 83.9(2) . . ?
O39 Mo8 O30 83.3(2) . . ?
O42 Mo9 O37 102.5(3) . . ?
O42 Mo9 O36 103.1(3) . . ?
O37 Mo9 O36 92.1(3) . . ?
O42 Mo9 O41 101.5(3) . . ?
O37 Mo9 O41 155.4(2) . . ?
O36 Mo9 O41 88.0(2) . . ?
O42 Mo9 O43 101.0(3) . . ?
O37 Mo9 O43 89.2(2) . . ?
O36 Mo9 O43 155.0(2) . . ?
O41 Mo9 O43 80.7(2) . . ?
O42 Mo9 O31 173.9(2) . . ?
O37 Mo9 O31 72.7(2) . . ?
O36 Mo9 O31 73.7(2) . . ?
O41 Mo9 O31 83.7(2) . . ?
O43 Mo9 O31 82.9(2) . . ?
C1 O1 Mn1 124.3(6) . . ?
C1 O2 Mn4 126.2(6) . . ?
C3 O3 Mn2 124.8(6) . . ?
C3 O4 Mn4 125.3(6) . . ?
C5 O5 Mn3 123.9(6) . . ?
C5 O6 Mn4 124.7(6) . . ?
Mn4 O7 Mn1 94.8(3) . . ?
Mn4 O7 Mn2 94.2(3) . . ?
Mn1 O7 Mn2 110.8(3) . . ?
Mn4 O8 Mn2 95.0(3) . . ?
Mn4 O8 Mn3 94.4(3) . . ?
Mn2 O8 Mn3 111.2(3) . . ?
Mn4 O9 Mn3 94.7(3) . . ?
Mn4 O9 Mn1 94.5(3) . . ?
Mn3 O9 Mn1 110.6(3) . . ?
Mo6 O10 Mn1 141.2(3) . . ?
Mo1 O11 Mn1 146.3(3) . . ?
Mo2 O12 Mn2 141.0(3) . . ?
Mo3 O13 Mn2 146.1(4) . . ?
Mo4 O14 Mn3 140.3(3) . . ?
Mo5 O15 Mn3 146.0(3) . . ?
P0 O16 Mn2 124.9(3) . . ?
P0 O16 Mn3 124.2(3) . . ?
Mn2 O16 Mn3 91.0(2) . . ?
P0 O16 Mn1 124.9(3) . . ?
Mn2 O16 Mn1 90.83(19) . . ?
Mn3 O16 Mn1 90.6(2) . . ?
Mo1 O18 Mo2 126.7(3) . . ?
Mo2 O20 Mo3 147.5(3) . . ?
Mo3 O22 Mo4 127.5(3) . . ?
Mo4 O24 Mo5 146.5(3) . . ?
Mo5 O26 Mo6 124.6(3) . . ?
Mo6 O28 Mo1 146.8(3) . . ?
P0 O29 Mo7 127.1(3) . . ?
P0 O29 Mo2 124.2(3) . . ?
Mo7 O29 Mo2 90.02(18) . . ?
P0 O29 Mo1 126.0(3) . . ?
Mo7 O29 Mo1 88.84(18) . . ?
Mo2 O29 Mo1 88.97(17) . . ?
P0 O30 Mo8 126.8(3) . . ?
P0 O30 Mo3 125.0(3) . . ?
Mo8 O30 Mo3 89.50(18) . . ?
P0 O30 Mo4 125.8(3) . . ?
Mo8 O30 Mo4 89.56(18) . . ?
Mo3 O30 Mo4 88.26(18) . . ?
P0 O31 Mo6 124.4(3) . . ?
P0 O31 Mo5 125.9(3) . . ?
Mo6 O31 Mo5 90.10(17) . . ?
P0 O31 Mo9 125.7(3) . . ?
Mo6 O31 Mo9 90.56(17) . . ?
Mo5 O31 Mo9 89.00(17) . . ?
Mo7 O32 Mo1 124.9(3) . . ?
Mo7 O33 Mo2 126.2(3) . . ?
Mo8 O34 Mo3 126.2(3) . . ?
Mo8 O35 Mo4 125.8(3) . . ?
Mo9 O36 Mo5 124.7(3) . . ?
Mo9 O37 Mo6 125.4(3) . . ?
Mo7 O39 Mo8 146.6(3) . . ?
Mo8 O41 Mo9 155.8(3) . . ?
Mo7 O43 Mo9 156.1(3) . . ?
O1 C1 O2 124.8(8) . . ?
O1 C1 C2 119.5(8) . . ?
O2 C1 C2 115.7(8) . . ?
O3 C3 O4 125.0(8) . . ?
O3 C3 C4 119.5(10) . . ?
O4 C3 C4 115.6(9) . . ?
O5 C5 O6 126.3(9) . . ?
O5 C5 C6 119.4(10) . . ?
O6 C5 C6 114.0(9) . . ?
N2 C21 C22 178(2) . . ?
N1 C11 C12 179.4(18) . . ?
C116 C111 C112 120.4(9) . . ?
C116 C111 P1 118.3(7) . . ?
C112 C111 P1 121.3(7) . . ?
C113 C112 C111 118.6(10) . . ?
C114 C113 C112 119.5(10) . . ?
C115 C114 C113 121.5(10) . . ?
C114 C115 C116 120.5(9) . . ?
C115 C116 C111 119.1(9) . . ?
C126 C121 C122 121.0(8) . . ?
C126 C121 P1 120.8(7) . . ?
C122 C121 P1 118.2(6) . . ?
C123 C122 C121 118.6(8) . . ?
C124 C123 C122 120.6(9) . . ?
C123 C124 C125 120.9(9) . . ?
C124 C125 C126 120.2(10) . . ?
C121 C126 C125 118.7(9) . . ?
C136 C131 C132 120.7(8) . . ?
C136 C131 P1 121.7(7) . . ?
C132 C131 P1 117.6(7) . . ?
C133 C132 C131 119.2(9) . . ?
C132 C133 C134 120.4(10) . . ?
C135 C134 C133 119.8(9) . . ?
C134 C135 C136 121.0(9) . . ?
C131 C136 C135 118.7(9) . . ?
C142 C141 C146 120.1(8) . . ?
C142 C141 P1 117.6(6) . . ?
C146 C141 P1 122.3(8) . . ?
C141 C142 C143 119.1(9) . . ?
C142 C143 C144 120.7(10) . . ?
C145 C144 C143 119.6(9) . . ?
C144 C145 C146 119.7(10) . . ?
C141 C146 C145 120.8(10) . . ?
C212 C211 C216 121.8(9) . . ?
C212 C211 P2 120.3(7) . . ?
C216 C211 P2 117.8(8) . . ?
C211 C212 C213 119.6(10) . . ?
C214 C213 C212 119.8(10) . . ?
C213 C214 C215 120.7(10) . . ?
C214 C215 C216 120.5(10) . . ?
C215 C216 C211 117.6(10) . . ?
C222 C221 C226 119.0(10) . . ?
C222 C221 P2 119.1(8) . . ?
C226 C221 P2 121.8(9) . . ?
C221 C222 C223 120.6(11) . . ?
C224 C223 C222 120.3(13) . . ?
C223 C224 C225 119.8(11) . . ?
C224 C225 C226 119.5(11) . . ?
C221 C226 C225 120.6(12) . . ?
C232 C231 C236 120.3(10) . . ?
C232 C231 P2 118.1(9) . . ?
C236 C231 P2 121.6(8) . . ?
C231 C232 C233 115.3(12) . . ?
C234 C233 C232 124.3(12) . . ?
C233 C234 C235 119.6(11) . . ?
C236 C235 C234 117.8(12) . . ?
C235 C236 C231 122.7(11) . . ?
C242 C241 C246 120.4(9) . . ?
C242 C241 P2 121.1(7) . . ?
C246 C241 P2 118.4(7) . . ?
C243 C242 C241 119.6(9) . . ?
C242 C243 C244 121.3(9) . . ?
C243 C244 C245 118.2(9) . . ?
C246 C245 C244 121.5(9) . . ?
C245 C246 C241 119.0(9) . . ?
C316 C311 C312 119.3(7) . . ?
C316 C311 P3 121.8(6) . . ?
C312 C311 P3 118.9(6) . . ?
C313 C312 C311 119.8(8) . . ?
C312 C313 C314 120.8(8) . . ?
C315 C314 C313 119.7(8) . . ?
C314 C315 C316 120.2(8) . . ?
C315 C316 C311 120.1(7) . . ?
C322 C321 C326 119.2(7) . . ?
C322 C321 P3 121.9(6) . . ?
C326 C321 P3 118.9(6) . . ?
C321 C322 C323 120.3(9) . . ?
C324 C323 C322 120.5(9) . . ?
C323 C324 C325 120.6(8) . . ?
C324 C325 C326 119.1(8) . . ?
C321 C326 C325 120.2(8) . . ?
C332 C331 C336 120.8(8) . . ?
C332 C331 P3 120.0(6) . . ?
C336 C331 P3 119.0(6) . . ?
C331 C332 C333 119.8(8) . . ?
C332 C333 C334 120.1(8) . . ?
C335 C334 C333 118.5(8) . . ?
C336 C335 C334 122.3(8) . . ?
C335 C336 C331 118.5(8) . . ?
C342 C341 C346 120.2(8) . . ?
C342 C341 P3 121.4(6) . . ?
C346 C341 P3 117.5(6) . . ?
C343 C342 C341 119.8(8) . . ?
C342 C343 C344 120.2(8) . . ?
C343 C344 C345 120.1(8) . . ?
C346 C345 C344 120.2(8) . . ?
C345 C346 C341 119.5(8) . . ?
C416 C411 C412 120.7(9) . . ?
C416 C411 P4 122.5(7) . . ?
C412 C411 P4 116.8(7) . . ?
C411 C412 C413 119.3(9) . . ?
C414 C413 C412 119.2(11) . . ?
C415 C414 C413 121.8(10) . . ?
C414 C415 C416 118.5(9) . . ?
C411 C416 C415 120.7(9) . . ?
C422 C421 C426 121.2(9) . . ?
C422 C421 P4 118.4(7) . . ?
C426 C421 P4 120.1(7) . . ?
C421 C422 C423 120.5(9) . . ?
C424 C423 C422 119.8(9) . . ?
C423 C424 C425 119.6(9) . . ?
C426 C425 C424 120.7(9) . . ?
C425 C426 C421 118.2(8) . . ?
C436 C431 C432 119.8(9) . . ?
C436 C431 P4 121.1(8) . . ?
C432 C431 P4 119.1(7) . . ?
C433 C432 C431 119.5(11) . . ?
C434 C433 C432 119.3(13) . . ?
C433 C434 C435 122.2(11) . . ?
C436 C435 C434 118.9(11) . . ?
C435 C436 C431 120.1(10) . . ?
C446 C441 C442 120.1(8) . . ?
C446 C441 P4 119.2(6) . . ?
C442 C441 P4 120.5(7) . . ?
C443 C442 C441 119.9(9) . . ?
C444 C443 C442 119.5(8) . . ?
C445 C444 C443 120.7(8) . . ?
C444 C445 C446 120.1(8) . . ?
C441 C446 C445 119.6(8) . . ?
N3 C31 C32 161(3) . . ?

loop_
_geom_bond_atom_site_label_1
_geom_bond_atom_site_label_2
_geom_bond_distance
_geom_bond_site_symmetry_2
_geom_bond_publ_flag
P0 O16 1.520(5) . ?
P0 O30 1.528(6) . ?
P0 O29 1.528(6) . ?
P0 O31 1.526(5) . ?
P1 C141 1.794(9) . ?
P1 C111 1.796(9) . ?
P1 C121 1.799(8) . ?
P1 C131 1.795(8) . ?
P2 C231 1.779(10) . ?
P2 C211 1.801(10) . ?
P2 C241 1.791(9) . ?
P2 C221 1.793(11) . ?
P3 C341 1.785(8) . ?
P3 C321 1.787(8) . ?
P3 C311 1.795(8) . ?
P3 C331 1.801(8) . ?
P4 C431 1.765(9) . ?
P4 C411 1.789(9) . ?
P4 C421 1.794(9) . ?
P4 C441 1.797(8) . ?
Mn1 O10 1.891(6) . ?
Mn1 O11 1.902(6) . ?
Mn1 O7 1.934(6) . ?
Mn1 O9 1.944(6) . ?
Mn1 O1 2.119(6) . ?
Mn1 O16 2.243(6) . ?
Mn1 Mn4 2.7918(18) . ?
Mn1 Mn3 3.1861(17) . ?
Mn1 Mn2 3.1879(17) . ?
Mn2 O13 1.892(6) . ?
Mn2 O12 1.906(6) . ?
Mn2 O8 1.920(6) . ?
Mn2 O7 1.938(6) . ?
Mn2 O3 2.131(6) . ?
Mn2 O16 2.234(5) . ?
Mn2 Mn4 2.7822(18) . ?
Mn2 Mn3 3.1891(17) . ?
Mn3 O14 1.895(6) . ?
Mn3 O15 1.915(6) . ?
Mn3 O9 1.932(6) . ?
Mn3 O8 1.944(6) . ?
Mn3 O5 2.099(6) . ?
Mn3 O16 2.238(6) . ?
Mn3 Mn4 2.7868(17) . ?
Mn4 O8 1.854(6) . ?
Mn4 O9 1.857(6) . ?
Mn4 O7 1.859(6) . ?
Mn4 O4 1.939(6) . ?
Mn4 O6 1.943(6) . ?
Mn4 O2 1.958(6) . ?
Mo1 O17 1.683(6) . ?
Mo1 O11 1.823(6) . ?
Mo1 O18 1.843(6) . ?
Mo1 O32 1.961(6) . ?
Mo1 O28 1.995(6) . ?
Mo1 O29 2.454(5) . ?
Mo2 O19 1.677(6) . ?
Mo2 O20 1.818(6) . ?
Mo2 O12 1.864(6) . ?
Mo2 O33 1.938(6) . ?
Mo2 O18 2.003(6) . ?
Mo2 O29 2.452(5) . ?
Mo3 O21 1.685(6) . ?
Mo3 O13 1.810(6) . ?
Mo3 O22 1.854(6) . ?
Mo3 O34 1.955(6) . ?
Mo3 O20 2.015(6) . ?
Mo3 O30 2.455(5) . ?
Mo4 O23 1.687(6) . ?
Mo4 O14 1.811(6) . ?
Mo4 O24 1.852(5) . ?
Mo4 O22 1.960(5) . ?
Mo4 O35 2.007(6) . ?
Mo4 O30 2.459(6) . ?
Mo5 O25 1.704(6) . ?
Mo5 O15 1.806(6) . ?
Mo5 O26 1.857(6) . ?
Mo5 O24 1.973(6) . ?
Mo5 O36 1.993(6) . ?
Mo5 O31 2.431(5) . ?
Mo6 O27 1.677(6) . ?
Mo6 O10 1.822(6) . ?
Mo6 O28 1.835(6) . ?
Mo6 O26 2.002(6) . ?
Mo6 O37 2.007(6) . ?
Mo6 O31 2.398(5) . ?
Mo7 O38 1.692(6) . ?
Mo7 O43 1.851(6) . ?
Mo7 O32 1.884(6) . ?
Mo7 O33 1.923(6) . ?
Mo7 O39 2.009(6) . ?
Mo7 O29 2.417(6) . ?
Mo8 O40 1.692(6) . ?
Mo8 O35 1.839(6) . ?
Mo8 O34 1.880(5) . ?
Mo8 O41 1.882(5) . ?
Mo8 O39 2.026(6) . ?
Mo8 O30 2.402(5) . ?
Mo9 O42 1.685(6) . ?
Mo9 O37 1.856(6) . ?
Mo9 O36 1.856(6) . ?
Mo9 O41 1.957(5) . ?
Mo9 O43 1.963(6) . ?
Mo9 O31 2.434(5) . ?
O1 C1 1.267(11) . ?
O2 C1 1.269(11) . ?
O3 C3 1.233(12) . ?
O4 C3 1.295(12) . ?
O5 C5 1.226(12) . ?
O6 C5 1.297(12) . ?
N2 C21 1.16(3) . ?
N1 C11 1.084(17) . ?
C1 C2 1.494(13) . ?
C3 C4 1.514(14) . ?
C5 C6 1.496(15) . ?
C21 C22 1.48(2) . ?
C11 C12 1.500(19) . ?
C111 C116 1.390(12) . ?
C111 C112 1.417(12) . ?
C112 C113 1.397(14) . ?
C113 C114 1.374(16) . ?
C114 C115 1.370(16) . ?
C115 C116 1.382(14) . ?
C121 C126 1.385(12) . ?
C121 C122 1.390(11) . ?
C122 C123 1.397(12) . ?
C123 C124 1.333(14) . ?
C124 C125 1.395(14) . ?
C125 C126 1.375(13) . ?
C131 C136 1.359(12) . ?
C131 C132 1.409(13) . ?
C132 C133 1.386(14) . ?
C133 C134 1.379(15) . ?
C134 C135 1.361(14) . ?
C135 C136 1.418(12) . ?
C141 C142 1.404(13) . ?
C141 C146 1.378(12) . ?
C142 C143 1.379(13) . ?
C143 C144 1.411(15) . ?
C144 C145 1.376(16) . ?
C145 C146 1.392(13) . ?
C211 C212 1.382(14) . ?
C211 C216 1.391(14) . ?
C212 C213 1.383(14) . ?
C213 C214 1.368(15) . ?
C214 C215 1.392(16) . ?
C215 C216 1.395(15) . ?
C221 C222 1.389(15) . ?
C221 C226 1.394(15) . ?
C222 C223 1.386(15) . ?
C223 C224 1.404(19) . ?
C224 C225 1.377(19) . ?
C225 C226 1.416(16) . ?
C231 C232 1.397(16) . ?
C231 C236 1.381(15) . ?
C232 C233 1.416(16) . ?
C233 C234 1.34(2) . ?
C234 C235 1.400(19) . ?
C235 C236 1.374(15) . ?
C241 C242 1.384(13) . ?
C241 C246 1.421(13) . ?
C242 C243 1.368(13) . ?
C243 C244 1.409(14) . ?
C244 C245 1.401(14) . ?
C245 C246 1.361(13) . ?
C311 C316 1.391(10) . ?
C311 C312 1.403(11) . ?
C312 C313 1.368(12) . ?
C313 C314 1.385(12) . ?
C314 C315 1.383(12) . ?
C315 C316 1.384(11) . ?
C321 C322 1.369(11) . ?
C321 C326 1.385(11) . ?
C322 C323 1.378(12) . ?
C323 C324 1.364(14) . ?
C324 C325 1.363(13) . ?
C325 C326 1.402(11) . ?
C331 C332 1.374(11) . ?
C331 C336 1.384(11) . ?
C332 C333 1.384(12) . ?
C333 C334 1.397(12) . ?
C334 C335 1.369(13) . ?
C335 C336 1.373(12) . ?
C341 C342 1.390(11) . ?
C341 C346 1.397(12) . ?
C342 C343 1.379(11) . ?
C343 C344 1.386(13) . ?
C344 C345 1.390(11) . ?
C345 C346 1.379(12) . ?
C411 C416 1.378(12) . ?
C411 C412 1.389(14) . ?
C412 C413 1.395(15) . ?
C413 C414 1.396(15) . ?
C414 C415 1.374(15) . ?
C415 C416 1.397(13) . ?
C421 C422 1.370(12) . ?
C421 C426 1.389(11) . ?
C422 C423 1.390(13) . ?
C423 C424 1.385(13) . ?
C424 C425 1.393(14) . ?
C425 C426 1.404(13) . ?
C431 C436 1.386(13) . ?
C431 C432 1.394(14) . ?
C432 C433 1.400(15) . ?
C433 C434 1.351(18) . ?
C434 C435 1.385(18) . ?
C435 C436 1.383(14) . ?
C441 C446 1.383(12) . ?
C441 C442 1.389(12) . ?
C442 C443 1.395(12) . ?
C443 C444 1.377(13) . ?
C444 C445 1.378(12) . ?
C445 C446 1.393(11) . ?
N3 C31 1.127(16) . ?
C31 C32 1.485(16) . ?
